data_7021863
loop_
_publ_author_name
'Serrano, Jos\'e Luis'
'Garc\'ia, Luis'
'P\'erez, Jos\'e'
'P\'erez, Eduardo'
'Galiana, Jos\'e Miguel'
'Garc\'ia, Joaqu\'in'
'Mart\'inez, Marina'
'S\'anchez, Gregorio'
'da Silva, Ivan'

_publ_section_title
;
 New cyclometallated precursors of unsubstituted N-phenylpyrazole
 [{Pd(phpz)(\m-X)}2] (X = AcO or OH) and study of their reactivity towards
 selected ligands.
;
_journal_issue 1
_journal_name_full 'Dalton transactions (Cambridge, England : 2003)'
_journal_page_first 156
_journal_page_last 168
_journal_paper_doi 10.1039/c0dt00814a
_journal_volume 40
_journal_year 2011
_chemical_formula_moiety 'C14 H17 N3 Pd S2'
_chemical_formula_sum 'C14 H17 N3 Pd S2'
_chemical_formula_weight 397.83
_chemical_name_systematic
;
?
;
_space_group_IT_number 14
_symmetry_cell_setting monoclinic
_symmetry_space_group_name_Hall '-P 2yn'
_symmetry_space_group_name_H-M 'P 1 21/n 1'
_atom_sites_solution_hydrogens geom
_atom_sites_solution_primary direct
_atom_sites_solution_secondary difmap
_audit_creation_method SHELXL-97
_cell_angle_alpha 90.00
_cell_angle_beta 95.1880(10)
_cell_angle_gamma 90.00
_cell_formula_units_Z 4
_cell_length_a 8.8527(7)
_cell_length_b 12.4569(10)
_cell_length_c 13.7577(11)
_cell_measurement_temperature 100(2)
_cell_volume 1510.9(2)
_computing_structure_refinement 'SHELXL-97 (Sheldrick, 1997)'
_diffrn_ambient_temperature 100(2)
_diffrn_measured_fraction_theta_full 0.000
_diffrn_measured_fraction_theta_max 0.949
_diffrn_radiation_monochromator graphite
_diffrn_radiation_source 'fine-focus sealed tube'
_diffrn_radiation_type MoK\a
_diffrn_radiation_wavelength 0.71073
_diffrn_reflns_av_R_equivalents 0.0206
_diffrn_reflns_av_sigmaI/netI 0.0158
_diffrn_reflns_limit_h_max 11
_diffrn_reflns_limit_h_min -11
_diffrn_reflns_limit_k_max 16
_diffrn_reflns_limit_k_min -16
_diffrn_reflns_limit_l_max 18
_diffrn_reflns_limit_l_min -18
_diffrn_reflns_number 18234
_diffrn_reflns_theta_full 0.50
_diffrn_reflns_theta_max 28.61
_diffrn_reflns_theta_min 2.21
_exptl_absorpt_coefficient_mu 1.497
_exptl_absorpt_correction_T_max 0.8526
_exptl_absorpt_correction_T_min 0.6379
_exptl_absorpt_correction_type none
_exptl_absorpt_process_details SADABS
_exptl_crystal_density_diffrn 1.749
_exptl_crystal_density_method 'not measured'
_exptl_crystal_F_000 800
_exptl_crystal_size_max 0.33
_exptl_crystal_size_mid 0.15
_exptl_crystal_size_min 0.11
_refine_diff_density_max 3.651
_refine_diff_density_min -0.957
_refine_diff_density_rms 0.135
_refine_ls_extinction_method none
_refine_ls_goodness_of_fit_ref 1.118
_refine_ls_hydrogen_treatment constr
_refine_ls_matrix_type full
_refine_ls_number_parameters 181
_refine_ls_number_reflns 3674
_refine_ls_number_restraints 0
_refine_ls_restrained_S_all 1.118
_refine_ls_R_factor_all 0.0338
_refine_ls_R_factor_gt 0.0336
_refine_ls_shift/su_max 0.000
_refine_ls_shift/su_mean 0.000
_refine_ls_structure_factor_coef Fsqd
_refine_ls_weighting_details 'calc w=1/[\s^2^(Fo^2^)+(0.0352P)^2^+4.8446P] where P=(Fo^2^+2Fc^2^)/3'
_refine_ls_weighting_scheme calc
_refine_ls_wR_factor_gt 0.0814
_refine_ls_wR_factor_ref 0.0816
_reflns_number_gt 3650
_reflns_number_total 3674
_reflns_threshold_expression >2sigma(I)
_cod_data_source_file c0dt00814a.txt
_cod_data_source_block compound3
_cod_depositor_comments 'Adding full bibliography for 7021861--7021866.cif.'
_cod_original_sg_symbol_H-M P21/n
_cod_database_code 7021863

loop_
_symmetry_equiv_pos_as_xyz
'x, y, z'
'-x+1/2, y+1/2, -z+1/2'
'-x, -y, -z'
'x-1/2, -y-1/2, z-1/2'

loop_
_atom_site_label
_atom_site_type_symbol
_atom_site_fract_x
_atom_site_fract_y
_atom_site_fract_z
_atom_site_U_iso_or_equiv
_atom_site_adp_type
_atom_site_occupancy
_atom_site_symmetry_multiplicity
_atom_site_calc_flag
_atom_site_refinement_flags
C14 C 0.1994(4) 1.0819(3) 0.4710(2) 0.0238(6) Uani 1 1 d .
H14A H 0.1277 1.1113 0.5144 0.036 Uiso 1 1 calc R
H14B H 0.3033 1.0995 0.4969 0.036 Uiso 1 1 calc R
H14C H 0.1877 1.0038 0.4671 0.036 Uiso 1 1 calc R
C13 C 0.1678(3) 1.1302(2) 0.3700(2) 0.0186(6) Uani 1 1 d .
H13A H 0.0621 1.1135 0.3449 0.022 Uiso 1 1 calc R
H13B H 0.1775 1.2093 0.3747 0.022 Uiso 1 1 calc R
Pd1 Pd 0.10830(2) 0.902971(16) 0.067490(14) 0.01191(8) Uani 1 1 d .
S2 S 0.34029(8) 0.97452(6) 0.14450(5) 0.01449(14) Uani 1 1 d .
S1 S 0.04390(8) 0.96974(6) 0.21328(5) 0.01488(14) Uani 1 1 d .
N1 N 0.1645(3) 0.83989(19) -0.06167(17) 0.0135(4) Uani 1 1 d .
N3 N 0.2717(3) 1.08981(19) 0.30058(17) 0.0142(5) Uani 1 1 d .
C1 C -0.0923(3) 0.8386(2) 0.0198(2) 0.0142(5) Uani 1 1 d .
N2 N 0.0511(3) 0.78067(19) -0.10917(17) 0.0139(4) Uani 1 1 d .
C10 C 0.2253(3) 1.0203(2) 0.23085(19) 0.0130(5) Uani 1 1 d .
C12 C 0.5429(3) 1.0639(3) 0.3647(2) 0.0225(6) Uani 1 1 d .
H12A H 0.6431 1.0976 0.3662 0.034 Uiso 1 1 calc R
H12B H 0.5461 0.9933 0.3335 0.034 Uiso 1 1 calc R
H12C H 0.5146 1.0554 0.4315 0.034 Uiso 1 1 calc R
C9 C 0.0970(3) 0.7385(2) -0.1926(2) 0.0157(5) Uani 1 1 d .
H9 H 0.0386 0.6946 -0.2383 0.019 Uiso 1 1 calc R
C2 C -0.2298(3) 0.8416(2) 0.0616(2) 0.0169(5) Uani 1 1 d .
H2 H -0.2370 0.8818 0.1197 0.020 Uiso 1 1 calc R
C5 C -0.2139(3) 0.7242(2) -0.1102(2) 0.0163(5) Uani 1 1 d .
H5 H -0.2076 0.6848 -0.1688 0.020 Uiso 1 1 calc R
C11 C 0.4263(3) 1.1343(2) 0.3069(2) 0.0173(5) Uani 1 1 d .
H11A H 0.4257 1.2060 0.3380 0.021 Uiso 1 1 calc R
H11B H 0.4571 1.1440 0.2400 0.021 Uiso 1 1 calc R
C3 C -0.3575(3) 0.7865(2) 0.0198(2) 0.0181(5) Uani 1 1 d .
H3 H -0.4501 0.7890 0.0498 0.022 Uiso 1 1 calc R
C8 C 0.2439(3) 0.7714(2) -0.1984(2) 0.0191(6) Uani 1 1 d .
H8 H 0.3076 0.7543 -0.2482 0.023 Uiso 1 1 calc R
C4 C -0.3484(3) 0.7286(2) -0.0652(2) 0.0182(6) Uani 1 1 d .
H4 H -0.4352 0.6912 -0.0933 0.022 Uiso 1 1 calc R
C6 C -0.0891(3) 0.7794(2) -0.06654(19) 0.0147(5) Uani 1 1 d .
C7 C 0.2809(3) 0.8353(2) -0.1157(2) 0.0178(5) Uani 1 1 d .
H7 H 0.3756 0.8702 -0.1007 0.021 Uiso 1 1 calc R

loop_
_atom_site_aniso_label
_atom_site_aniso_U_11
_atom_site_aniso_U_22
_atom_site_aniso_U_33
_atom_site_aniso_U_23
_atom_site_aniso_U_13
_atom_site_aniso_U_12
C14 0.0309(17) 0.0248(15) 0.0162(14) -0.0004(12) 0.0043(12) 0.0076(13)
C13 0.0214(14) 0.0181(13) 0.0161(13) -0.0053(11) 0.0005(11) 0.0059(11)
Pd1 0.01368(11) 0.01060(12) 0.01088(11) -0.00013(7) -0.00202(7) -0.00077(7)
S2 0.0158(3) 0.0154(3) 0.0120(3) -0.0021(2) -0.0002(2) -0.0002(2)
S1 0.0144(3) 0.0157(3) 0.0142(3) -0.0004(2) -0.0003(2) -0.0014(2)
N1 0.0134(10) 0.0140(11) 0.0124(10) -0.0010(8) -0.0026(8) -0.0011(9)
N3 0.0159(11) 0.0140(11) 0.0122(11) -0.0024(8) -0.0016(9) 0.0021(9)
C1 0.0171(12) 0.0120(12) 0.0125(12) 0.0031(10) -0.0036(10) -0.0012(10)
N2 0.0141(11) 0.0131(11) 0.0137(10) -0.0015(9) -0.0034(8) -0.0010(9)
C10 0.0164(12) 0.0111(12) 0.0109(12) 0.0022(9) -0.0013(9) -0.0005(10)
C12 0.0177(14) 0.0236(15) 0.0251(15) 0.0043(12) -0.0047(11) -0.0005(12)
C9 0.0172(13) 0.0161(13) 0.0134(12) -0.0006(10) -0.0013(10) -0.0001(10)
C2 0.0213(14) 0.0162(13) 0.0127(12) 0.0034(10) -0.0007(10) 0.0003(11)
C5 0.0179(13) 0.0141(13) 0.0159(12) 0.0001(10) -0.0028(10) -0.0020(10)
C11 0.0182(13) 0.0139(13) 0.0188(13) -0.0011(10) -0.0027(10) -0.0026(11)
C3 0.0168(13) 0.0198(14) 0.0177(13) 0.0046(11) 0.0017(10) -0.0012(11)
C8 0.0194(14) 0.0196(14) 0.0182(13) -0.0038(11) 0.0013(11) -0.0002(11)
C4 0.0155(13) 0.0183(14) 0.0204(14) 0.0053(11) -0.0013(10) -0.0029(11)
C6 0.0167(12) 0.0133(13) 0.0134(12) 0.0031(10) -0.0015(10) 0.0013(10)
C7 0.0161(13) 0.0188(14) 0.0179(13) -0.0019(11) -0.0010(10) -0.0013(11)

loop_
_atom_type_symbol
_atom_type_description
_atom_type_scat_dispersion_real
_atom_type_scat_dispersion_imag
_atom_type_scat_source
C C 0.0033 0.0016 'International Tables Vol C Tables 4.2.6.8 and 6.1.1.4'
H H 0.0000 0.0000 'International Tables Vol C Tables 4.2.6.8 and 6.1.1.4'
N N 0.0061 0.0033 'International Tables Vol C Tables 4.2.6.8 and 6.1.1.4'
Pd Pd -0.9988 1.0072 'International Tables Vol C Tables 4.2.6.8 and 6.1.1.4'
S S 0.1246 0.1234 'International Tables Vol C Tables 4.2.6.8 and 6.1.1.4'

loop_
_geom_angle_atom_site_label_1
_geom_angle_atom_site_label_2
_geom_angle_atom_site_label_3
_geom_angle
N3 C13 C14 112.6(2)
C1 Pd1 N1 80.77(10)
C1 Pd1 S1 98.55(8)
N1 Pd1 S1 178.68(7)
C1 Pd1 S2 172.88(8)
N1 Pd1 S2 105.14(7)
S1 Pd1 S2 75.46(2)
C10 S2 Pd1 83.82(9)
C10 S1 Pd1 87.30(9)
C7 N1 N2 106.5(2)
C7 N1 Pd1 140.0(2)
N2 N1 Pd1 113.46(17)
C10 N3 C11 120.8(2)
C10 N3 C13 121.4(2)
C11 N3 C13 117.7(2)
C2 C1 C6 116.8(3)
C2 C1 Pd1 129.4(2)
C6 C1 Pd1 113.8(2)
C9 N2 N1 110.6(2)
C9 N2 C6 133.2(2)
N1 N2 C6 116.2(2)
N3 C10 S1 124.2(2)
N3 C10 S2 123.2(2)
S1 C10 S2 112.46(15)
N2 C9 C8 106.9(2)
C1 C2 C3 121.3(3)
C6 C5 C4 117.8(3)
N3 C11 C12 113.4(2)
C4 C3 C2 119.7(3)
C9 C8 C7 106.0(3)
C3 C4 C5 121.0(3)
C5 C6 C1 123.4(3)
C5 C6 N2 121.1(3)
C1 C6 N2 115.4(2)
N1 C7 C8 110.1(3)

loop_
_geom_bond_atom_site_label_1
_geom_bond_atom_site_label_2
_geom_bond_distance
C14 C13 1.517(4)
C13 N3 1.473(4)
Pd1 C1 2.004(3)
Pd1 N1 2.045(2)
Pd1 S1 2.2906(7)
Pd1 S2 2.3961(7)
S2 C10 1.730(3)
S1 C10 1.722(3)
N1 C7 1.326(4)
N1 N2 1.364(3)
N3 C10 1.329(3)
N3 C11 1.472(4)
C1 C2 1.393(4)
C1 C6 1.401(4)
N2 C9 1.358(4)
N2 C6 1.420(4)
C12 C11 1.523(4)
C9 C8 1.373(4)
C2 C3 1.401(4)
C5 C6 1.391(4)
C5 C4 1.392(4)
C3 C4 1.383(4)
C8 C7 1.402(4)
